data_4332908
loop_
_publ_author_name
'Zhao, Yonggang'
'Lin, Zhihua'
'He, Cheng'
'Wu, Hongmei'
'Duan, Chunying'

_publ_section_title
;
 A &#x201C;Turn-On&#x201D; Fluorescent Sensor for Selective Hg(II)
 Detection in Aqueous Media Based on Metal-Induced Dye Formation
;
_journal_issue 25
_journal_name_full 'Inorganic Chemistry'
_journal_page_first 10013
_journal_page_last 10015
_journal_paper_doi 10.1021/ic061067b
_journal_volume 45
_journal_year 2006
_chemical_formula_sum 'C48 H48 Hg2 N18 O12 S2'
_chemical_formula_weight 1534.34
_chemical_name_systematic
; 
 ? 
;
_space_group_IT_number 14
_symmetry_cell_setting monoclinic
_symmetry_space_group_name_Hall '-P 2yn'
_symmetry_space_group_name_H-M 'P 1 21/n 1'
_atom_sites_solution_hydrogens geom
_atom_sites_solution_primary direct
_atom_sites_solution_secondary difmap
_audit_creation_method SHELXL-97
_cell_angle_alpha 90.00
_cell_angle_beta 91.422(11)
_cell_angle_gamma 90.00
_cell_formula_units_Z 2
_cell_length_a 7.676(5)
_cell_length_b 16.301(10)
_cell_length_c 22.599(14)
_cell_measurement_reflns_used 3714
_cell_measurement_temperature 293(2)
_cell_measurement_theta_max 22.66
_cell_measurement_theta_min 2.50
_cell_volume 2827(3)
_computing_cell_refinement 'Bruker SMART'
_computing_data_collection 'Bruker SMART'
_computing_data_reduction 'Bruker SAINT'
_computing_molecular_graphics 'Bruker SHELXTL'
_computing_publication_material 'Bruker SHELXTL'
_computing_structure_refinement 'Bruker SHELXTL'
_computing_structure_solution 'Bruker SHELXTL'
_diffrn_ambient_temperature 293(2)
_diffrn_measured_fraction_theta_full 0.989
_diffrn_measured_fraction_theta_max 0.989
_diffrn_measurement_device_type 'CCD area detector'
_diffrn_measurement_method 'phi and omega scans'
_diffrn_radiation_monochromator graphite
_diffrn_radiation_source 'fine-focus sealed tube'
_diffrn_radiation_type MoK\a
_diffrn_radiation_wavelength 0.71073
_diffrn_reflns_av_R_equivalents 0.1014
_diffrn_reflns_av_sigmaI/netI 0.0864
_diffrn_reflns_limit_h_max 6
_diffrn_reflns_limit_h_min -9
_diffrn_reflns_limit_k_max 19
_diffrn_reflns_limit_k_min -19
_diffrn_reflns_limit_l_max 26
_diffrn_reflns_limit_l_min -26
_diffrn_reflns_number 12845
_diffrn_reflns_theta_full 25.00
_diffrn_reflns_theta_max 25.00
_diffrn_reflns_theta_min 1.54
_exptl_absorpt_coefficient_mu 5.574
_exptl_absorpt_correction_T_max 0.3791
_exptl_absorpt_correction_T_min 0.1420
_exptl_absorpt_correction_type empirical
_exptl_absorpt_process_details SADABS
_exptl_crystal_colour orange
_exptl_crystal_density_diffrn 1.802
_exptl_crystal_density_method 'not measured'
_exptl_crystal_description prism
_exptl_crystal_F_000 1500
_exptl_crystal_size_max 0.20
_exptl_crystal_size_mid 0.12
_exptl_crystal_size_min 0.10
_refine_diff_density_max 1.359
_refine_diff_density_min -1.605
_refine_diff_density_rms 0.197
_refine_ls_extinction_method none
_refine_ls_goodness_of_fit_ref 1.054
_refine_ls_hydrogen_treatment constr
_refine_ls_matrix_type full
_refine_ls_number_parameters 375
_refine_ls_number_reflns 4929
_refine_ls_number_restraints 59
_refine_ls_restrained_S_all 1.057
_refine_ls_R_factor_all 0.0815
_refine_ls_R_factor_gt 0.0579
_refine_ls_shift/su_max 0.001
_refine_ls_shift/su_mean 0.000
_refine_ls_structure_factor_coef Fsqd
_refine_ls_weighting_details 'calc w=1/[\s^2^(Fo^2^)+(0.0850P)^2^+0.0000P] where P=(Fo^2^+2Fc^2^)/3'
_refine_ls_weighting_scheme calc
_refine_ls_wR_factor_gt 0.1574
_refine_ls_wR_factor_ref 0.1644
_reflns_number_gt 3388
_reflns_number_total 4929
_reflns_threshold_expression >2sigma(I)
_cod_data_source_file ic061067bsup1.cif
_cod_data_source_block compound_1
_cod_depositor_comments
;
The following automatic conversions were performed:

'_symmetry_cell_setting' value 'Monoclinic' changed to 'monoclinic'
according to /home/saulius/struct/CIF-dictionaries/cif_core.dic
dictionary named 'cif_core.dic' version 2.4.2 from 2011-04-26.

Automatic conversion script
Id: cif_fix_values 1891 2012-01-12 08:04:46Z andrius 
;
_cod_original_sg_symbol_H-M P2(1)/n
_cod_database_code 4332908

loop_
_symmetry_equiv_pos_as_xyz
'x, y, z'
'-x+1/2, y+1/2, -z+1/2'
'-x, -y, -z'
'x-1/2, -y-1/2, z-1/2'

loop_
_atom_site_label
_atom_site_type_symbol
_atom_site_fract_x
_atom_site_fract_y
_atom_site_fract_z
_atom_site_U_iso_or_equiv
_atom_site_adp_type
_atom_site_occupancy
_atom_site_symmetry_multiplicity
_atom_site_calc_flag
_atom_site_refinement_flags
_atom_site_disorder_assembly
_atom_site_disorder_group
Hg1 Hg 0.64446(5) 0.638802(19) 0.038979(14) 0.05065(11) Uani 1 1 d . . .
S1 S 0.8447(3) 0.72084(16) 0.09798(11) 0.0651(7) Uani 1 1 d . . .
H10B H 0.8030 0.7917 0.0947 0.098 Uiso 1 1 calc R . .
N1 N 0.7492(8) 0.4969(4) 0.0496(3) 0.0416(17) Uani 1 1 d . . .
N2 N 0.5755(9) 0.3794(4) -0.1090(3) 0.0432(17) Uani 1 1 d . . .
N3 N 0.6579(8) 0.5700(4) -0.0533(3) 0.0356(15) Uani 1 1 d . . .
N4 N 0.5960(9) 0.6089(4) -0.1036(3) 0.0408(16) Uani 1 1 d . . .
N5 N 0.5235(8) 0.7167(3) -0.0386(3) 0.0401(16) Uani 1 1 d . . .
N6 N 0.4648(9) 0.7920(4) -0.0312(3) 0.0421(17) Uani 1 1 d . . .
N7 N 0.3252(12) 0.8443(5) -0.1842(4) 0.073(3) Uani 1 1 d . . .
N8 N 0.2711(9) 0.9280(4) -0.0094(3) 0.0516(19) Uani 1 1 d . . .
C1 C 0.8110(12) 0.4662(5) 0.1006(4) 0.056(3) Uani 1 1 d . . .
H1A H 0.8023 0.4962 0.1354 0.067 Uiso 1 1 calc R . .
C2 C 0.8870(12) 0.3906(6) 0.1014(4) 0.060(3) Uani 1 1 d . . .
H2A H 0.9241 0.3677 0.1372 0.071 Uiso 1 1 calc R . .
C3 C 0.9087(12) 0.3491(5) 0.0512(4) 0.054(2) Uani 1 1 d . . .
H3A H 0.9692 0.2996 0.0517 0.064 Uiso 1 1 calc R . .
C4 C 0.8427(11) 0.3789(4) -0.0002(4) 0.049(2) Uani 1 1 d . . .
H4A H 0.8488 0.3485 -0.0349 0.059 Uiso 1 1 calc R . .
C5 C 0.7658(10) 0.4554(5) -0.0005(3) 0.041(2) Uani 1 1 d . . .
C6 C 0.6969(9) 0.4942(4) -0.0564(3) 0.0319(17) Uani 1 1 d . . .
C7 C 0.6760(10) 0.4447(4) -0.1108(3) 0.0365(19) Uani 1 1 d . . .
C8 C 0.7759(12) 0.4636(6) -0.1603(4) 0.057(3) Uani 1 1 d . . .
H8A H 0.8492 0.5090 -0.1603 0.068 Uiso 1 1 calc R . .
C9 C 0.7608(13) 0.4105(6) -0.2108(4) 0.064(3) Uani 1 1 d . . .
H9A H 0.8214 0.4218 -0.2450 0.077 Uiso 1 1 calc R . .
C10 C 0.6591(14) 0.3449(6) -0.2078(4) 0.064(3) Uani 1 1 d . . .
H10A H 0.6516 0.3090 -0.2398 0.077 Uiso 1 1 calc R . .
C11 C 0.5630(13) 0.3292(5) -0.1573(4) 0.055(2) Uani 1 1 d . . .
H11A H 0.4894 0.2839 -0.1565 0.066 Uiso 1 1 calc R . .
C12 C 0.5372(10) 0.6829(4) -0.0917(3) 0.0351(18) Uani 1 1 d . . .
C13 C 0.3354(13) 0.8060(6) -0.2396(4) 0.068(3) Uani 1 1 d . . .
H13A H 0.2839 0.8308 -0.2728 0.082 Uiso 1 1 calc R . .
C14 C 0.4224(13) 0.7306(6) -0.2459(4) 0.062(3) Uani 1 1 d . . .
H14A H 0.4364 0.7079 -0.2832 0.074 Uiso 1 1 calc R . .
C15 C 0.4865(13) 0.6907(5) -0.1963(4) 0.058(3) Uani 1 1 d . . .
H15A H 0.5387 0.6395 -0.1997 0.070 Uiso 1 1 calc R . .
C16 C 0.4733(8) 0.7264(4) -0.1426(3) 0.0234(15) Uani 1 1 d . . .
C17 C 0.4008(10) 0.8025(5) -0.1352(3) 0.041(2) Uani 1 1 d . . .
C18 C 0.4044(10) 0.8343(5) -0.0763(4) 0.041(2) Uani 1 1 d . . .
C19 C 0.3478(10) 0.9183(4) -0.0600(4) 0.0402(19) Uani 1 1 d . . .
C20 C 0.3791(12) 0.9894(5) -0.0955(4) 0.058(3) Uani 1 1 d . . .
H20A H 0.4364 0.9856 -0.1312 0.070 Uiso 1 1 calc R . .
C21 C 0.3203(13) 1.0644(5) -0.0744(5) 0.074(3) Uani 1 1 d . . .
H21A H 0.3359 1.1113 -0.0971 0.089 Uiso 1 1 calc R . .
C22 C 0.2392(13) 1.0713(6) -0.0206(4) 0.067(3) Uani 1 1 d . . .
H22A H 0.2038 1.1218 -0.0061 0.080 Uiso 1 1 calc R . .
C23 C 0.2146(11) 1.0027(5) 0.0092(4) 0.058(3) Uani 1 1 d . . .
H23A H 0.1556 1.0056 0.0446 0.070 Uiso 1 1 calc R . .
N9 N 0.1361(12) 1.1482(6) 0.1234(4) 0.081(3) Uani 1 1 d U . .
O1 O 0.2484(10) 1.1055(6) 0.1425(4) 0.096(3) Uani 1 1 d U . .
O2 O 0.0033(13) 1.1249(7) 0.1028(6) 0.150(4) Uani 1 1 d U . .
O3 O 0.1571(17) 1.2194(8) 0.1301(6) 0.163(3) Uani 1 1 d U . .
O1W O 0.1949(13) 0.8247(6) 0.0794(4) 0.112(3) Uani 1 1 d . . .
O3W O 0.217(2) 0.0108(9) -0.2532(7) 0.089(4) Uiso 0.50 1 d P . .
O2W O 0.975(2) 0.0385(10) -0.1788(8) 0.104(5) Uiso 0.50 1 d P . .
O4 O 0.5549(19) 0.1254(16) -0.1754(11) 0.109(8) Uiso 0.30 1 d PDU A 2
C24 C 0.414(4) 0.150(2) -0.2106(16) 0.085(9) Uiso 0.30 1 d PDU A 2
O5 O 0.582(2) 0.1220(12) -0.2369(13) 0.125(8) Uiso 0.40 1 d PDU B 1
C25 C 0.467(4) 0.0566(16) -0.2414(15) 0.106(9) Uiso 0.40 1 d PDU B 1
O6 O 0.707(3) 0.1356(17) -0.1983(15) 0.112(9) Uiso 0.30 1 d PDU C 3
C26 C 0.546(4) 0.119(3) -0.224(2) 0.089(10) Uiso 0.30 1 d PDU C 3

loop_
_atom_site_aniso_label
_atom_site_aniso_U_11
_atom_site_aniso_U_22
_atom_site_aniso_U_33
_atom_site_aniso_U_23
_atom_site_aniso_U_13
_atom_site_aniso_U_12
Hg1 0.0676(2) 0.04781(19) 0.03642(18) -0.00538(15) -0.00208(15) -0.00308(18)
S1 0.0679(15) 0.0724(15) 0.0548(14) -0.0187(12) -0.0035(12) -0.0154(13)
N1 0.051(4) 0.040(3) 0.034(3) -0.003(3) -0.001(3) -0.003(3)
N2 0.051(4) 0.044(4) 0.035(4) -0.012(3) 0.003(3) 0.000(3)
N3 0.037(3) 0.036(3) 0.034(3) -0.002(3) -0.001(3) 0.002(3)
N4 0.055(4) 0.041(3) 0.026(3) 0.001(3) -0.002(3) 0.003(3)
N5 0.055(4) 0.032(3) 0.033(3) -0.002(3) -0.007(3) 0.008(3)
N6 0.056(4) 0.034(3) 0.036(3) -0.004(3) -0.004(3) -0.003(3)
N7 0.067(5) 0.073(5) 0.077(6) 0.021(4) -0.018(4) 0.003(4)
N8 0.046(4) 0.047(4) 0.061(4) -0.014(3) -0.012(3) 0.003(3)
C1 0.068(6) 0.060(5) 0.039(5) 0.010(4) -0.007(4) -0.003(5)
C2 0.066(6) 0.061(5) 0.050(5) 0.016(4) -0.022(4) 0.000(5)
C3 0.057(5) 0.039(4) 0.064(6) 0.017(4) -0.012(5) -0.004(4)
C4 0.050(5) 0.031(4) 0.066(6) -0.007(4) -0.001(4) 0.008(4)
C5 0.033(4) 0.043(4) 0.048(5) 0.006(4) -0.004(4) -0.005(4)
C6 0.032(4) 0.036(4) 0.028(4) -0.002(3) 0.006(3) 0.002(3)
C7 0.039(4) 0.041(4) 0.030(4) -0.005(3) 0.000(3) 0.005(4)
C8 0.065(6) 0.057(5) 0.049(5) -0.005(4) 0.001(4) -0.007(5)
C9 0.068(6) 0.088(7) 0.037(5) -0.022(5) 0.007(4) 0.010(6)
C10 0.085(7) 0.061(6) 0.046(5) -0.023(4) 0.002(5) 0.011(5)
C11 0.066(6) 0.049(5) 0.051(5) -0.010(4) 0.002(5) -0.010(5)
C12 0.037(4) 0.038(4) 0.031(4) 0.009(3) 0.006(3) -0.004(3)
C13 0.080(7) 0.088(7) 0.036(5) 0.005(5) -0.019(5) -0.002(6)
C14 0.089(7) 0.062(6) 0.034(5) 0.005(4) -0.013(5) 0.012(5)
C15 0.080(7) 0.051(5) 0.044(5) 0.002(4) -0.006(5) 0.008(5)
C16 0.032(3) 0.023(3) 0.015(3) 0.003(3) -0.002(3) -0.004(3)
C17 0.042(4) 0.049(4) 0.032(4) 0.000(4) -0.003(3) -0.011(4)
C18 0.037(4) 0.043(4) 0.044(4) 0.002(4) -0.001(4) -0.007(4)
C19 0.035(4) 0.032(4) 0.053(5) -0.002(4) -0.003(4) 0.009(3)
C20 0.053(5) 0.050(5) 0.071(6) 0.001(5) -0.008(5) 0.002(4)
C21 0.066(6) 0.030(4) 0.125(9) 0.003(5) -0.040(6) 0.005(4)
C22 0.073(6) 0.048(5) 0.079(7) -0.028(5) -0.017(5) 0.019(5)
C23 0.049(5) 0.059(5) 0.065(6) -0.027(5) -0.012(4) 0.005(5)
N9 0.061(5) 0.107(7) 0.075(6) -0.035(5) -0.018(4) 0.000(5)
O1 0.069(5) 0.127(6) 0.091(5) 0.015(5) -0.004(4) 0.001(5)
O2 0.068(6) 0.204(9) 0.177(9) -0.072(7) 0.005(6) -0.019(6)
O3 0.156(5) 0.160(5) 0.174(5) 0.004(4) -0.016(4) 0.000(4)
O1W 0.124(7) 0.119(6) 0.094(6) 0.021(6) 0.028(5) -0.007(6)

loop_
_atom_type_symbol
_atom_type_description
_atom_type_scat_dispersion_real
_atom_type_scat_dispersion_imag
_atom_type_scat_source
C C 0.0033 0.0016 'International Tables Vol C Tables 4.2.6.8 and 6.1.1.4'
H H 0.0000 0.0000 'International Tables Vol C Tables 4.2.6.8 and 6.1.1.4'
N N 0.0061 0.0033 'International Tables Vol C Tables 4.2.6.8 and 6.1.1.4'
O O 0.0106 0.0060 'International Tables Vol C Tables 4.2.6.8 and 6.1.1.4'
S S 0.1246 0.1234 'International Tables Vol C Tables 4.2.6.8 and 6.1.1.4'
Hg Hg -2.3894 9.2266 'International Tables Vol C Tables 4.2.6.8 and 6.1.1.4'

loop_
_geom_angle_atom_site_label_1
_geom_angle_atom_site_label_2
_geom_angle_atom_site_label_3
_geom_angle
_geom_angle_site_symmetry_1
_geom_angle_site_symmetry_3
N5 Hg1 N2 107.0(2) . 3_665
N5 Hg1 N3 67.9(2) . .
N2 Hg1 N3 125.2(2) 3_665 .
N5 Hg1 S1 110.40(16) . .
N2 Hg1 S1 98.97(17) 3_665 .
N3 Hg1 S1 134.95(16) . .
N5 Hg1 N1 134.98(19) . .
N2 Hg1 N1 93.1(2) 3_665 .
N3 Hg1 N1 67.63(19) . .
S1 Hg1 N1 105.38(16) . .
Hg1 S1 H10B 109.5 . .
C5 N1 C1 120.5(7) . .
C5 N1 Hg1 115.8(5) . .
C1 N1 Hg1 123.0(5) . .
C7 N2 C11 119.3(7) . .
C7 N2 Hg1 123.5(5) . 3_665
C11 N2 Hg1 115.0(6) . 3_665
C6 N3 N4 118.6(6) . .
C6 N3 Hg1 121.5(5) . .
N4 N3 Hg1 119.1(4) . .
C12 N4 N3 111.4(6) . .
N6 N5 C12 122.4(6) . .
N6 N5 Hg1 122.8(4) . .
C12 N5 Hg1 114.4(4) . .
C18 N6 N5 120.5(6) . .
C13 N7 C17 116.9(8) . .
C19 N8 C23 122.1(8) . .
N1 C1 C2 119.5(8) . .
N1 C1 H1A 120.3 . .
C2 C1 H1A 120.3 . .
C3 C2 C1 120.7(8) . .
C3 C2 H2A 119.7 . .
C1 C2 H2A 119.7 . .
C2 C3 C4 119.8(8) . .
C2 C3 H3A 120.1 . .
C4 C3 H3A 120.1 . .
C3 C4 C5 118.9(8) . .
C3 C4 H4A 120.6 . .
C5 C4 H4A 120.6 . .
N1 C5 C4 120.4(7) . .
N1 C5 C6 117.7(6) . .
C4 C5 C6 121.9(7) . .
N3 C6 C7 123.8(6) . .
N3 C6 C5 116.2(6) . .
C7 C6 C5 120.0(6) . .
N2 C7 C8 122.3(7) . .
N2 C7 C6 117.9(6) . .
C8 C7 C6 119.5(7) . .
C7 C8 C9 117.7(8) . .
C7 C8 H8A 121.1 . .
C9 C8 H8A 121.1 . .
C10 C9 C8 118.8(9) . .
C10 C9 H9A 120.6 . .
C8 C9 H9A 120.6 . .
C9 C10 C11 120.8(8) . .
C9 C10 H10A 119.6 . .
C11 C10 H10A 119.6 . .
N2 C11 C10 121.0(8) . .
N2 C11 H11A 119.5 . .
C10 C11 H11A 119.5 . .
N4 C12 N5 126.9(6) . .
N4 C12 C16 113.7(6) . .
N5 C12 C16 119.2(6) . .
N7 C13 C14 121.0(8) . .
N7 C13 H13A 119.5 . .
C14 C13 H13A 119.5 . .
C15 C14 C13 119.5(8) . .
C15 C14 H14A 120.3 . .
C13 C14 H14A 120.3 . .
C16 C15 C14 119.6(8) . .
C16 C15 H15A 120.2 . .
C14 C15 H15A 120.2 . .
C15 C16 C17 122.6(6) . .
C15 C16 C12 118.5(6) . .
C17 C16 C12 118.9(6) . .
C16 C17 N7 120.1(7) . .
C16 C17 C18 116.4(7) . .
N7 C17 C18 123.5(8) . .
N6 C18 C17 122.3(7) . .
N6 C18 C19 113.2(7) . .
C17 C18 C19 124.5(7) . .
N8 C19 C20 118.4(7) . .
N8 C19 C18 118.0(7) . .
C20 C19 C18 123.6(8) . .
C21 C20 C19 117.3(9) . .
C21 C20 H20A 121.3 . .
C19 C20 H20A 121.3 . .
C22 C21 C20 121.9(9) . .
C22 C21 H21A 119.0 . .
C20 C21 H21A 119.0 . .
C23 C22 C21 116.9(9) . .
C23 C22 H22A 121.5 . .
C21 C22 H22A 121.5 . .
C22 C23 N8 123.3(9) . .
C22 C23 H23A 118.3 . .
N8 C23 H23A 118.3 . .
O2 N9 O3 118.9(12) . .
O2 N9 O1 125.0(11) . .
O3 N9 O1 115.8(11) . .

loop_
_geom_bond_atom_site_label_1
_geom_bond_atom_site_label_2
_geom_bond_distance
_geom_bond_site_symmetry_2
Hg1 N5 2.338(6) .
Hg1 N2 2.361(7) 3_665
Hg1 N3 2.372(6) .
Hg1 S1 2.414(2) .
Hg1 N1 2.459(6) .
S1 H10B 1.2000 .
N1 C5 1.327(10) .
N1 C1 1.333(9) .
N2 C7 1.316(9) .
N2 C11 1.366(10) .
N2 Hg1 2.361(7) 3_665
N3 C6 1.274(9) .
N3 N4 1.377(8) .
N4 C12 1.317(9) .
N5 N6 1.320(8) .
N5 C12 1.328(9) .
N6 C18 1.306(10) .
N7 C13 1.405(12) .
N7 C17 1.412(11) .
N8 C19 1.309(11) .
N8 C23 1.363(10) .
C1 C2 1.365(12) .
C1 H1A 0.9300 .
C2 C3 1.334(13) .
C2 H2A 0.9300 .
C3 C4 1.347(12) .
C3 H3A 0.9300 .
C4 C5 1.379(10) .
C4 H4A 0.9300 .
C5 C6 1.498(10) .
C6 C7 1.475(9) .
C7 C8 1.406(11) .
C8 C9 1.436(12) .
C8 H8A 0.9300 .
C9 C10 1.326(14) .
C9 H9A 0.9300 .
C10 C11 1.399(13) .
C10 H10A 0.9300 .
C11 H11A 0.9300 .
C12 C16 1.429(9) .
C13 C14 1.408(13) .
C13 H13A 0.9300 .
C14 C15 1.375(11) .
C14 H14A 0.9300 .
C15 C16 1.352(10) .
C15 H15A 0.9300 .
C16 C17 1.371(10) .
C17 C18 1.429(11) .
C18 C19 1.485(11) .
C19 C20 1.433(12) .
C20 C21 1.392(12) .
C20 H20A 0.9300 .
C21 C22 1.383(15) .
C21 H21A 0.9300 .
C22 C23 1.320(13) .
C22 H22A 0.9300 .
C23 H23A 0.9300 .
N9 O2 1.173(12) .
N9 O3 1.181(14) .
N9 O1 1.182(11) .
O4 C24 1.38(2) .
O5 C25 1.38(2) .
O6 C26 1.38(2) .
